data_4123502
loop_
_publ_author_name
'Quan, Yangjian'
'Xie, Zuowei'

_publ_section_title
;
 Palladium-Catalyzed Regioselective Intramolecular Coupling of o-Carborane
 with Aromatics via Direct Cage B-H Activation.
;
_journal_name_full 'Journal of the American Chemical Society'
_journal_page_first 150310140942007
_journal_paper_doi 10.1021/jacs.5b01169
_journal_year 2015
_chemical_formula_sum 'C9 H16 B10'
_chemical_formula_weight 232.32
_chemical_name_systematic
; 
 ? 
;
_space_group_IT_number 19
_symmetry_cell_setting orthorhombic
_symmetry_space_group_name_Hall 'P 2ac 2ab'
_symmetry_space_group_name_H-M 'P 21 21 21'
_atom_sites_solution_hydrogens geom
_atom_sites_solution_primary direct
_atom_sites_solution_secondary difmap
_audit_creation_method SHELXL-97
_cell_angle_alpha 90.00
_cell_angle_beta 90.00
_cell_angle_gamma 90.00
_cell_formula_units_Z 4
_cell_length_a 7.6742(11)
_cell_length_b 11.2836(15)
_cell_length_c 16.041(2)
_cell_measurement_temperature 296(2)
_cell_volume 1389.0(3)
_computing_structure_refinement 'SHELXL-97 (Sheldrick, 1997)'
_computing_structure_solution 'SHELXS-97 (Sheldrick, 1990)'
_diffrn_ambient_temperature 296(2)
_diffrn_measured_fraction_theta_full 0.999
_diffrn_measured_fraction_theta_max 0.999
_diffrn_radiation_monochromator graphite
_diffrn_radiation_source 'fine-focus sealed tube'
_diffrn_radiation_type MoK\a
_diffrn_radiation_wavelength 0.71073
_diffrn_reflns_av_R_equivalents 0.1173
_diffrn_reflns_av_sigmaI/netI 0.1040
_diffrn_reflns_limit_h_max 5
_diffrn_reflns_limit_h_min -9
_diffrn_reflns_limit_k_max 13
_diffrn_reflns_limit_k_min -13
_diffrn_reflns_limit_l_max 19
_diffrn_reflns_limit_l_min -19
_diffrn_reflns_number 11072
_diffrn_reflns_theta_full 25.22
_diffrn_reflns_theta_max 25.22
_diffrn_reflns_theta_min 2.21
_exptl_absorpt_coefficient_mu 0.052
_exptl_absorpt_correction_T_max 0.9847
_exptl_absorpt_correction_T_min 0.9796
_exptl_absorpt_correction_type multi-scan
_exptl_crystal_colour colorless
_exptl_crystal_density_diffrn 1.111
_exptl_crystal_density_method 'not measured'
_exptl_crystal_description block
_exptl_crystal_F_000 480
_exptl_crystal_size_max 0.40
_exptl_crystal_size_mid 0.40
_exptl_crystal_size_min 0.30
_refine_diff_density_max 0.202
_refine_diff_density_min -0.232
_refine_diff_density_rms 0.056
_refine_ls_extinction_method none
_refine_ls_goodness_of_fit_ref 1.041
_refine_ls_hydrogen_treatment riding
_refine_ls_matrix_type full
_refine_ls_number_parameters 172
_refine_ls_number_reflns 2516
_refine_ls_number_restraints 0
_refine_ls_restrained_S_all 1.041
_refine_ls_R_factor_all 0.0904
_refine_ls_R_factor_gt 0.0693
_refine_ls_shift/su_max 0.001
_refine_ls_shift/su_mean 0.000
_refine_ls_structure_factor_coef Fsqd
_refine_ls_weighting_details 'calc w=1/[\s^2^(Fo^2^)+(0.1114P)^2^+0.1224P] where P=(Fo^2^+2Fc^2^)/3'
_refine_ls_weighting_scheme calc
_refine_ls_wR_factor_gt 0.1746
_refine_ls_wR_factor_ref 0.1989
_reflns_number_gt 1956
_reflns_number_total 2516
_reflns_threshold_expression >2sigma(I)
_cod_data_source_file ja5b01169_si_001.cif
_cod_data_source_block 3a
_cod_original_sg_symbol_H-M P2(1)2(1)2(1)
_cod_database_code 4123502

loop_
_symmetry_equiv_pos_as_xyz
'x, y, z'
'-x+1/2, -y, z+1/2'
'-x, y+1/2, -z+1/2'
'x+1/2, -y+1/2, -z'

loop_
_atom_site_label
_atom_site_type_symbol
_atom_site_fract_x
_atom_site_fract_y
_atom_site_fract_z
_atom_site_U_iso_or_equiv
_atom_site_adp_type
_atom_site_occupancy
_atom_site_symmetry_multiplicity
_atom_site_calc_flag
_atom_site_refinement_flags
C1 C 0.1218(4) 0.8053(3) 0.21382(18) 0.0357(7) Uani 1 1 d .
C2 C 0.1298(5) 0.8022(3) 0.1098(2) 0.0484(9) Uani 1 1 d .
H2 H 0.0210 0.8315 0.0701 0.058 Uiso 1 1 calc R
C11 C 0.1114(4) 0.6724(2) 0.34104(17) 0.0310(6) Uani 1 1 d .
C12 C 0.1283(4) 0.5946(3) 0.40797(18) 0.0380(7) Uani 1 1 d .
H12A H 0.2208 0.5414 0.4094 0.046 Uiso 1 1 calc R
C13 C 0.0075(5) 0.5959(3) 0.4727(2) 0.0437(8) Uani 1 1 d .
H13A H 0.0193 0.5433 0.5170 0.052 Uiso 1 1 calc R
C14 C -0.1287(5) 0.6743(3) 0.4715(2) 0.0514(9) Uani 1 1 d .
H14A H -0.2083 0.6748 0.5152 0.062 Uiso 1 1 calc R
C15 C -0.1497(5) 0.7534(3) 0.4057(2) 0.0484(9) Uani 1 1 d .
H15A H -0.2427 0.8062 0.4050 0.058 Uiso 1 1 calc R
C16 C -0.0291(4) 0.7522(3) 0.3407(2) 0.0372(7) Uani 1 1 d .
C17 C -0.0390(5) 0.8362(3) 0.2660(2) 0.0421(8) Uani 1 1 d .
H17A H -0.1451 0.8232 0.2344 0.050 Uiso 1 1 calc R
H17B H -0.0354 0.9183 0.2839 0.050 Uiso 1 1 calc R
B6 B 0.2509(5) 0.9023(3) 0.1640(2) 0.0401(8) Uani 1 1 d .
H6 H 0.2227 0.9977 0.1602 0.048 Uiso 1 1 calc R
B5 B 0.3182(5) 0.8389(3) 0.2583(2) 0.0400(9) Uani 1 1 d .
H5 H 0.3366 0.8914 0.3155 0.048 Uiso 1 1 calc R
B4 B 0.2295(4) 0.6919(3) 0.2613(2) 0.0307(7) Uani 1 1 d .
B3 B 0.1131(5) 0.6700(3) 0.1657(2) 0.0334(7) Uani 1 1 d .
H3 H -0.0024 0.6123 0.1625 0.040 Uiso 1 1 calc R
B11 B 0.3441(6) 0.8293(4) 0.0800(2) 0.0470(10) Uani 1 1 d .
H11 H 0.3801 0.8743 0.0216 0.056 Uiso 1 1 calc R
B10 B 0.4630(6) 0.8512(4) 0.1740(3) 0.0466(9) Uani 1 1 d .
H10 H 0.5765 0.9106 0.1762 0.056 Uiso 1 1 calc R
B9 B 0.4516(5) 0.7158(3) 0.2345(2) 0.0412(9) Uani 1 1 d .
H9 H 0.5579 0.6871 0.2759 0.049 Uiso 1 1 calc R
B8 B 0.3252(5) 0.6121(3) 0.1768(2) 0.0375(8) Uani 1 1 d .
H8 H 0.3496 0.5162 0.1808 0.045 Uiso 1 1 calc R
B7 B 0.2593(5) 0.6824(3) 0.0812(2) 0.0408(9) Uani 1 1 d .
H7 H 0.2405 0.6325 0.0230 0.049 Uiso 1 1 calc R
B12 B 0.4689(5) 0.7090(4) 0.1235(2) 0.0430(9) Uani 1 1 d .
H12 H 0.5874 0.6754 0.0931 0.052 Uiso 1 1 calc R

loop_
_atom_site_aniso_label
_atom_site_aniso_U_11
_atom_site_aniso_U_22
_atom_site_aniso_U_33
_atom_site_aniso_U_23
_atom_site_aniso_U_13
_atom_site_aniso_U_12
C1 0.0389(18) 0.0308(15) 0.0375(16) 0.0037(13) -0.0038(14) 0.0060(14)
C2 0.056(2) 0.0452(18) 0.0437(18) 0.0105(15) 0.0021(17) 0.0088(18)
C11 0.0351(16) 0.0259(13) 0.0318(14) -0.0033(12) -0.0048(13) 0.0011(13)
C12 0.0388(18) 0.0407(16) 0.0345(15) -0.0006(14) -0.0017(14) -0.0014(15)
C13 0.055(2) 0.0434(19) 0.0327(16) -0.0007(14) 0.0031(14) -0.0042(17)
C14 0.055(2) 0.057(2) 0.0422(18) -0.0062(16) 0.0148(17) 0.001(2)
C15 0.045(2) 0.0480(19) 0.052(2) -0.0049(17) 0.0110(17) 0.0107(16)
C16 0.0395(17) 0.0355(15) 0.0366(16) -0.0019(14) 0.0033(14) 0.0025(14)
C17 0.0434(19) 0.0389(17) 0.0439(18) 0.0014(15) 0.0053(15) 0.0124(14)
B6 0.051(2) 0.0333(16) 0.0355(18) 0.0070(16) -0.0010(17) 0.0030(16)
B5 0.041(2) 0.0389(19) 0.040(2) -0.0029(17) -0.0066(17) -0.0087(16)
B4 0.0282(17) 0.0293(16) 0.0346(17) 0.0010(14) -0.0048(14) 0.0007(13)
B3 0.0355(18) 0.0304(16) 0.0342(16) -0.0031(15) -0.0072(16) 0.0030(15)
B11 0.049(2) 0.054(2) 0.038(2) 0.0090(18) 0.0032(17) -0.006(2)
B10 0.041(2) 0.049(2) 0.050(2) 0.006(2) -0.0019(19) -0.0109(18)
B9 0.0322(19) 0.050(2) 0.0415(19) 0.0041(17) -0.0042(16) -0.0003(16)
B8 0.0315(19) 0.0384(18) 0.0425(19) 0.0003(16) -0.0005(15) 0.0070(15)
B7 0.045(2) 0.041(2) 0.036(2) -0.0056(16) -0.0028(16) 0.0038(18)
B12 0.037(2) 0.050(2) 0.042(2) 0.0040(17) 0.0029(16) 0.0072(18)

loop_
_atom_type_symbol
_atom_type_description
_atom_type_scat_dispersion_real
_atom_type_scat_dispersion_imag
_atom_type_scat_source
C C 0.0033 0.0016 'International Tables Vol C Tables 4.2.6.8 and 6.1.1.4'
H H 0.0000 0.0000 'International Tables Vol C Tables 4.2.6.8 and 6.1.1.4'
B B 0.0013 0.0007 'International Tables Vol C Tables 4.2.6.8 and 6.1.1.4'

loop_
_geom_angle_atom_site_label_1
_geom_angle_atom_site_label_2
_geom_angle_atom_site_label_3
_geom_angle
C17 C1 C2 125.5(3)
C17 C1 B6 126.0(3)
C2 C1 B6 61.1(2)
C17 C1 B4 108.5(2)
C2 C1 B4 114.4(2)
B6 C1 B4 114.6(3)
C17 C1 B5 115.6(2)
C2 C1 B5 112.9(3)
B6 C1 B5 62.2(2)
B4 C1 B5 63.4(2)
C17 C1 B3 114.7(3)
C2 C1 B3 62.1(2)
B6 C1 B3 112.9(2)
B4 C1 B3 63.28(18)
B5 C1 B3 114.8(2)
C1 C2 B6 59.7(2)
C1 C2 B11 107.8(3)
B6 C2 B11 60.5(2)
C1 C2 B7 107.5(3)
B6 C2 B7 109.8(3)
B11 C2 B7 61.6(2)
C1 C2 B3 60.12(18)
B6 C2 B3 110.2(2)
B11 C2 B3 111.1(3)
B7 C2 B3 60.8(2)
C12 C11 C16 118.6(3)
C12 C11 B4 131.1(3)
C16 C11 B4 110.3(2)
C13 C12 C11 120.4(3)
C14 C13 C12 120.3(3)
C13 C14 C15 120.9(3)
C14 C15 C16 118.9(3)
C15 C16 C11 120.9(3)
C15 C16 C17 123.2(3)
C11 C16 C17 116.0(3)
C1 C17 C16 104.3(2)
C1 B6 C2 59.2(2)
C1 B6 B10 107.0(2)
C2 B6 B10 109.8(3)
C1 B6 B11 107.7(3)
C2 B6 B11 60.8(2)
B10 B6 B11 61.8(2)
C1 B6 B5 59.8(2)
C2 B6 B5 109.4(2)
B10 B6 B5 60.5(2)
B11 B6 B5 110.8(3)
C1 B5 B6 58.00(19)
C1 B5 B10 104.7(3)
B6 B5 B10 59.3(2)
C1 B5 B9 104.2(2)
B6 B5 B9 107.8(3)
B10 B5 B9 61.9(2)
C1 B5 B4 58.10(18)
B6 B5 B4 106.8(2)
B10 B5 B4 109.5(3)
B9 B5 B4 59.9(2)
C11 B4 C1 100.8(2)
C11 B4 B9 139.9(3)
C1 B4 B9 104.1(2)
C11 B4 B8 141.2(3)
C1 B4 B8 103.8(2)
B9 B4 B8 59.9(2)
C11 B4 B3 112.8(2)
C1 B4 B3 58.60(18)
B9 B4 B3 107.0(3)
B8 B4 B3 59.04(19)
C11 B4 B5 111.6(2)
C1 B4 B5 58.48(19)
B9 B4 B5 59.3(2)
B8 B4 B5 106.8(2)
B3 B4 B5 107.1(2)
C1 B3 C2 57.76(17)
C1 B3 B8 104.4(2)
C2 B3 B8 107.5(3)
C1 B3 B7 104.5(2)
C2 B3 B7 59.4(2)
B8 B3 B7 61.3(2)
C1 B3 B4 58.12(17)
C2 B3 B4 106.6(2)
B8 B3 B4 60.29(19)
B7 B3 B4 109.2(3)
B6 B11 C2 58.7(2)
B6 B11 B10 59.1(2)
C2 B11 B10 106.0(3)
B6 B11 B7 106.4(3)
C2 B11 B7 59.2(2)
B10 B11 B7 107.9(3)
B6 B11 B12 106.0(3)
C2 B11 B12 105.3(3)
B10 B11 B12 60.3(2)
B7 B11 B12 59.3(2)
B6 B10 B5 60.2(2)
B6 B10 B11 59.1(2)
B5 B10 B11 108.5(3)
B6 B10 B12 106.2(3)
B5 B10 B12 107.0(3)
B11 B10 B12 60.5(2)
B6 B10 B9 106.6(3)
B5 B10 B9 59.4(2)
B11 B10 B9 108.2(3)
B12 B10 B9 59.4(2)
B5 B9 B4 60.8(2)
B5 B9 B8 108.3(3)
B4 B9 B8 60.2(2)
B5 B9 B12 106.9(3)
B4 B9 B12 107.8(3)
B8 B9 B12 59.6(2)
B5 B9 B10 58.7(2)
B4 B9 B10 107.6(3)
B8 B9 B10 107.5(3)
B12 B9 B10 59.9(2)
B3 B8 B12 107.3(3)
B3 B8 B9 108.2(2)
B12 B8 B9 60.4(2)
B3 B8 B4 60.67(18)
B12 B8 B4 108.1(3)
B9 B8 B4 59.9(2)
B3 B8 B7 59.4(2)
B12 B8 B7 59.5(2)
B9 B8 B7 107.9(3)
B4 B8 B7 108.0(2)
C2 B7 B3 59.8(2)
C2 B7 B12 106.6(3)
B3 B7 B12 107.2(2)
C2 B7 B11 59.2(2)
B3 B7 B11 108.3(3)
B12 B7 B11 60.9(2)
C2 B7 B8 106.2(2)
B3 B7 B8 59.30(19)
B12 B7 B8 59.5(2)
B11 B7 B8 108.5(3)
B7 B12 B8 61.0(2)
B7 B12 B9 108.8(3)
B8 B12 B9 60.0(2)
B7 B12 B10 107.5(3)
B8 B12 B10 108.5(3)
B9 B12 B10 60.7(2)
B7 B12 B11 59.8(2)
B8 B12 B11 108.7(3)
B9 B12 B11 108.3(3)
B10 B12 B11 59.3(2)

loop_
_geom_bond_atom_site_label_1
_geom_bond_atom_site_label_2
_geom_bond_distance
C1 C17 1.531(5)
C1 C2 1.671(4)
C1 B6 1.679(5)
C1 B4 1.704(4)
C1 B5 1.711(5)
C1 B3 1.713(4)
C2 B6 1.702(5)
C2 B11 1.739(6)
C2 B7 1.739(5)
C2 B3 1.746(5)
C11 C12 1.393(4)
C11 C16 1.405(4)
C11 B4 1.583(4)
C12 C13 1.392(4)
C13 C14 1.370(5)
C14 C15 1.392(5)
C15 C16 1.393(4)
C16 C17 1.531(4)
B6 B10 1.734(6)
B6 B11 1.734(6)
B6 B5 1.751(5)
B5 B10 1.755(6)
B5 B9 1.768(5)
B5 B4 1.795(5)
B4 B9 1.779(5)
B4 B8 1.786(5)
B4 B3 1.792(4)
B3 B8 1.763(5)
B3 B7 1.765(5)
B11 B10 1.780(6)
B11 B7 1.781(6)
B11 B12 1.802(6)
B10 B12 1.798(6)
B10 B9 1.813(5)
B9 B8 1.780(5)
B9 B12 1.788(6)
B8 B12 1.772(5)
B8 B7 1.799(5)
B7 B12 1.772(6)
